data_4113828
loop_
_publ_author_name
'Ki-Hyun Kim'
'Rita Song'
'Kwan Mook Kim'

_publ_section_title
;
 A Metal-Centered Hydrophobic Pocket Recognizing Pyridine over Piperidine
;
_journal_name_full 'Journal of the American Chemical Society'
_journal_page_first 7170
_journal_page_last 7171
_journal_paper_doi 10.1021/ja035126l
_journal_volume 125
_journal_year 2003
_chemical_formula_sum 'C72 H105 Cu2 F12 N10 O30.5 Pt4 S12'
_chemical_formula_weight 3118.82
_chemical_name_systematic
; 
 ? 
;
_space_group_IT_number 15
_symmetry_cell_setting monoclinic
_symmetry_space_group_name_Hall '-C 2yc'
_symmetry_space_group_name_H-M 'C 1 2/c 1'
_atom_sites_solution_hydrogens geom
_atom_sites_solution_primary direct
_atom_sites_solution_secondary difmap
_audit_creation_method SHELXL-97
_cell_angle_alpha 90.000(12)
_cell_angle_beta 108.475(18)
_cell_angle_gamma 90.000(17)
_cell_formula_units_Z 4
_cell_length_a 34.419(9)
_cell_length_b 15.989(3)
_cell_length_c 26.712(4)
_cell_measurement_temperature 293(2)
_cell_volume 13943(5)
_computing_structure_refinement 'SHELXL-97 (Sheldrick, 1997)'
_computing_structure_solution 'SHELXS-97 (Sheldrick, 1990)'
_diffrn_ambient_temperature 293(2)
_diffrn_measured_fraction_theta_full 0.969
_diffrn_measured_fraction_theta_max 0.969
_diffrn_radiation_monochromator graphite
_diffrn_radiation_source 'fine-focus sealed tube'
_diffrn_radiation_type MoK\a
_diffrn_radiation_wavelength 0.71073
_diffrn_reflns_av_R_equivalents 0.0518
_diffrn_reflns_av_sigmaI/netI 0.1502
_diffrn_reflns_limit_h_max 36
_diffrn_reflns_limit_h_min 0
_diffrn_reflns_limit_k_max 19
_diffrn_reflns_limit_k_min 0
_diffrn_reflns_limit_l_max 30
_diffrn_reflns_limit_l_min -32
_diffrn_reflns_number 12542
_diffrn_reflns_theta_full 25.22
_diffrn_reflns_theta_max 25.22
_diffrn_reflns_theta_min 1.25
_exptl_absorpt_coefficient_mu 4.551
_exptl_absorpt_correction_T_max 0.4342
_exptl_absorpt_correction_T_min 0.2633
_exptl_crystal_density_diffrn 1.486
_exptl_crystal_F_000 6084
_exptl_crystal_size_max 0.40
_exptl_crystal_size_mid 0.25
_exptl_crystal_size_min 0.22
_refine_diff_density_max 1.130
_refine_diff_density_min -0.711
_refine_diff_density_rms 0.222
_refine_ls_extinction_method none
_refine_ls_goodness_of_fit_ref 0.990
_refine_ls_hydrogen_treatment mixed
_refine_ls_matrix_type full
_refine_ls_number_parameters 681
_refine_ls_number_reflns 12201
_refine_ls_number_restraints 184
_refine_ls_restrained_S_all 0.988
_refine_ls_R_factor_all 0.2214
_refine_ls_R_factor_gt 0.0786
_refine_ls_shift/su_max 0.180
_refine_ls_shift/su_mean 0.013
_refine_ls_structure_factor_coef Fsqd
_refine_ls_weighting_details 'calc w=1/[\s^2^(Fo^2^)+(0.1078P)^2^+0.0000P] where P=(Fo^2^+2Fc^2^)/3'
_refine_ls_weighting_scheme calc
_refine_ls_wR_factor_gt 0.1724
_refine_ls_wR_factor_ref 0.2192
_reflns_number_gt 4980
_reflns_number_total 12201
_reflns_threshold_expression >2sigma(I)
_cod_data_source_file ja035126lsi20030423_020442.cif
_cod_data_source_block 3
_cod_original_cell_volume 13942(5)
_cod_original_formula_sum 'C72 H105 Cu2 F12 N10 O30.50 Pt4 S12'
_cod_database_code 4113828

loop_
_symmetry_equiv_pos_as_xyz
'x, y, z'
'-x, y, -z+1/2'
'x+1/2, y+1/2, z'
'-x+1/2, y+1/2, -z+1/2'
'-x, -y, -z'
'x, -y, z-1/2'
'-x+1/2, -y+1/2, -z'
'x+1/2, -y+1/2, z-1/2'

loop_
_atom_site_label
_atom_site_type_symbol
_atom_site_fract_x
_atom_site_fract_y
_atom_site_fract_z
_atom_site_U_iso_or_equiv
_atom_site_adp_type
_atom_site_occupancy
_atom_site_symmetry_multiplicity
_atom_site_calc_flag
_atom_site_refinement_flags
Pt1 Pt 0.01002(2) 0.60683(5) 0.38971(2) 0.0870(3) Uani 1 1 d .
Pt2 Pt 0.090395(19) 0.98321(5) 0.20733(2) 0.0898(3) Uani 1 1 d .
Cu Cu -0.09263(5) 0.79680(12) 0.15703(6) 0.0744(5) Uani 1 1 d .
S1 S -0.02062(14) 0.5542(3) 0.30801(15) 0.0944(14) Uani 1 1 d .
S2 S -0.05077(13) 0.6769(3) 0.36247(14) 0.0905(13) Uani 1 1 d .
S3 S 0.02727(13) 1.0376(3) 0.19449(16) 0.0937(14) Uani 1 1 d .
S4 S 0.05073(13) 0.9126(3) 0.13571(16) 0.0905(13) Uani 1 1 d .
N1 N 0.0379(4) 0.6624(10) 0.4611(4) 0.102(5) Uani 1 1 d .
H1A H 0.0398 0.7178 0.4565 0.122 Uiso 1 1 calc R
H1B H 0.0225 0.6543 0.4824 0.122 Uiso 1 1 calc R
N2 N 0.0643(4) 0.5449(10) 0.4078(5) 0.113(5) Uani 1 1 d .
H2A H 0.0609 0.4910 0.4152 0.135 Uiso 1 1 calc R
H2B H 0.0741 0.5466 0.3803 0.135 Uiso 1 1 calc R
N3 N 0.1233(4) 1.0410(10) 0.2768(5) 0.107(5) Uani 1 1 d .
H3A H 0.1258 1.0958 0.2708 0.128 Uiso 1 1 calc R
H3B H 0.1098 1.0360 0.3005 0.128 Uiso 1 1 calc R
N4 N 0.1453(4) 0.9238(11) 0.2166(6) 0.127(6) Uani 1 1 d .
H4A H 0.1420 0.8680 0.2165 0.152 Uiso 1 1 calc R
H4B H 0.1551 0.9377 0.1902 0.152 Uiso 1 1 calc R
N5 N -0.1560(3) 0.7850(9) 0.0988(4) 0.082(4) Uani 1 1 d .
O1 O -0.0834(3) 0.6767(7) 0.1635(4) 0.081(3) Uani 1 1 d .
O2 O -0.1118(3) 0.7974(7) 0.2174(4) 0.086(3) Uani 1 1 d .
O3 O -0.0798(4) 0.5517(8) 0.1993(4) 0.102(4) Uani 1 1 d .
O4 O -0.1238(3) 0.7466(7) 0.2864(4) 0.097(3) Uani 1 1 d .
O5 O -0.0878(3) 0.9190(7) 0.1618(4) 0.085(3) Uani 1 1 d .
O6 O -0.0638(3) 0.7965(7) 0.1046(3) 0.085(3) Uani 1 1 d .
O7 O -0.0630(4) 1.0416(8) 0.1571(5) 0.102(4) Uani 1 1 d .
O8 O -0.0255(3) 0.8470(8) 0.0604(4) 0.098(3) Uani 1 1 d .
C1 C -0.0578(5) 0.6350(10) 0.2976(5) 0.084(5) Uani 1 1 d .
C2 C -0.0821(4) 0.6655(9) 0.2530(5) 0.066(4) Uani 1 1 d .
C3 C -0.0821(5) 0.6277(12) 0.2018(6) 0.079(5) Uani 1 1 d .
C4 C -0.1074(5) 0.7418(13) 0.2523(6) 0.084(5) Uani 1 1 d .
C5 C -0.0519(7) 0.4666(12) 0.3169(8) 0.135(9) Uani 1 1 d .
H5A H -0.0735 0.4575 0.2838 0.161 Uiso 1 1 calc R
H5B H -0.0349 0.4168 0.3240 0.161 Uiso 1 1 calc R
C6 C -0.0724(8) 0.4752(18) 0.3622(11) 0.167(13) Uani 1 1 d .
H6A H -0.0846 0.4217 0.3657 0.200 Uiso 1 1 calc R
H6B H -0.0508 0.4857 0.3951 0.200 Uiso 1 1 calc R
C7 C -0.1035(10) 0.539(3) 0.3560(14) 0.198(15) Uani 1 1 d .
H7A H -0.1243 0.5182 0.3702 0.238 Uiso 1 1 calc R
H7B H -0.1166 0.5495 0.3187 0.238 Uiso 1 1 calc R
C8 C -0.0878(6) 0.6183(18) 0.3819(8) 0.135(9) Uani 1 1 d .
H8A H -0.0761 0.6069 0.4194 0.162 Uiso 1 1 calc R
H8B H -0.1112 0.6546 0.3778 0.162 Uiso 1 1 calc R
C9 C 0.0781(7) 0.629(2) 0.4857(9) 0.189(14) Uani 1 1 d .
H9 H 0.0702 0.5812 0.5035 0.227 Uiso 1 1 calc R
C10 C 0.0929(8) 0.5861(18) 0.4538(11) 0.158(10) Uani 1 1 d .
H10 H 0.1002 0.6335 0.4354 0.190 Uiso 1 1 calc R
C11 C 0.1354(6) 0.5445(14) 0.4738(7) 0.134(8) Uani 1 1 d D
H11A H 0.1322 0.4876 0.4845 0.161 Uiso 1 1 calc R
H11B H 0.1468 0.5418 0.4450 0.161 Uiso 1 1 calc R
C12 C 0.1652(9) 0.590(2) 0.5195(12) 0.227(15) Uani 1 1 d DU
H12A H 0.1854 0.5496 0.5394 0.272 Uiso 1 1 calc R
H12B H 0.1794 0.6313 0.5056 0.272 Uiso 1 1 calc R
C13 C 0.1479(7) 0.630(2) 0.5547(10) 0.211(16) Uani 1 1 d .
H13A H 0.1670 0.6723 0.5733 0.253 Uiso 1 1 calc R
H13B H 0.1464 0.5885 0.5807 0.253 Uiso 1 1 calc R
C14 C 0.1050(6) 0.6713(13) 0.5330(7) 0.127(8) Uani 1 1 d .
H14A H 0.0920 0.6709 0.5603 0.153 Uiso 1 1 calc R
H14B H 0.1085 0.7291 0.5243 0.153 Uiso 1 1 calc R
C15 C 0.0063(5) 0.9547(10) 0.1471(5) 0.079(4) Uani 1 1 d .
C16 C -0.0317(4) 0.9277(10) 0.1322(5) 0.066(4) Uani 1 1 d .
C17 C -0.0408(5) 0.8525(12) 0.0959(6) 0.075(4) Uani 1 1 d .
C18 C -0.0630(5) 0.9683(13) 0.1512(6) 0.074(4) Uani 1 1 d .
C19 C 0.0223(6) 1.1264(11) 0.1512(8) 0.112(6) Uani 1 1 d .
H19A H -0.0066 1.1352 0.1325 0.134 Uiso 1 1 calc R
H19B H 0.0323 1.1757 0.1726 0.134 Uiso 1 1 calc R
C20 C 0.0446(8) 1.1190(15) 0.1110(11) 0.164(10) Uani 1 1 d .
H20A H 0.0422 1.1725 0.0931 0.197 Uiso 1 1 calc R
H20B H 0.0734 1.1111 0.1303 0.197 Uiso 1 1 calc R
C21 C 0.0328(7) 1.0530(17) 0.0695(7) 0.131(9) Uani 1 1 d .
H21A H 0.0034 1.0458 0.0605 0.158 Uiso 1 1 calc R
H21B H 0.0377 1.0759 0.0385 0.158 Uiso 1 1 calc R
C22 C 0.0508(6) 0.9683(14) 0.0772(6) 0.112(6) Uani 1 1 d .
H22A H 0.0790 0.9728 0.0774 0.134 Uiso 1 1 calc R
H22B H 0.0362 0.9347 0.0469 0.134 Uiso 1 1 calc R
C23 C 0.1616(8) 1.006(2) 0.2969(10) 0.170(12) Uani 1 1 d .
H23 H 0.1510 0.9614 0.3142 0.204 Uiso 1 1 calc R
C24 C 0.1736(7) 0.952(2) 0.2677(14) 0.197(14) Uani 1 1 d .
H24 H 0.1840 0.9967 0.2506 0.237 Uiso 1 1 calc R
C25 C 0.2162(6) 0.9068(18) 0.2840(11) 0.187(12) Uani 1 1 d .
H25A H 0.2289 0.9143 0.2566 0.224 Uiso 1 1 calc R
H25B H 0.2127 0.8474 0.2884 0.224 Uiso 1 1 calc R
C26 C 0.2451(9) 0.947(3) 0.3390(13) 0.212(17) Uani 1 1 d .
H26A H 0.2563 0.9006 0.3628 0.255 Uiso 1 1 calc R
H26B H 0.2680 0.9736 0.3317 0.255 Uiso 1 1 calc R
C27 C 0.2315(11) 0.996(4) 0.3625(15) 0.39(5) Uani 1 1 d .
H27A H 0.2503 1.0427 0.3693 0.468 Uiso 1 1 calc R
H27B H 0.2352 0.9700 0.3965 0.468 Uiso 1 1 calc R
C28 C 0.1917(7) 1.0330(18) 0.3483(9) 0.189(12) Uani 1 1 d .
H28A H 0.1950 1.0931 0.3473 0.227 Uiso 1 1 calc R
H28B H 0.1800 1.0210 0.3761 0.227 Uiso 1 1 calc R
C29 C -0.1814(5) 0.7332(14) 0.1077(6) 0.114(7) Uani 1 1 d .
H29 H -0.1753 0.7065 0.1403 0.137 Uiso 1 1 calc R
C30 C -0.2201(5) 0.7163(12) 0.0664(6) 0.107(6) Uani 1 1 d .
H30 H -0.2381 0.6766 0.0718 0.129 Uiso 1 1 calc R
C31 C -0.2295(4) 0.7582(10) 0.0206(5) 0.074(4) Uani 1 1 d .
C32 C -0.2021(5) 0.8133(13) 0.0135(7) 0.121(7) Uani 1 1 d .
H32 H -0.2074 0.8418 -0.0183 0.145 Uiso 1 1 calc R
C33 C -0.1654(5) 0.8273(11) 0.0547(6) 0.100(6) Uani 1 1 d .
H33 H -0.1473 0.8677 0.0505 0.120 Uiso 1 1 calc R
S5 S -0.0290(2) 0.6547(4) 0.5506(2) 0.1186(18) Uani 1 1 d .
F1 F -0.0621(5) 0.7983(9) 0.5552(7) 0.195(7) Uani 1 1 d .
F2 F -0.0988(6) 0.7124(13) 0.5038(9) 0.247(10) Uani 1 1 d .
F3 F -0.0553(7) 0.7672(10) 0.4827(8) 0.230(9) Uani 1 1 d .
O11 O -0.0352(7) 0.5935(9) 0.5117(6) 0.185(8) Uani 1 1 d .
O12 O -0.0380(7) 0.6293(12) 0.5939(7) 0.200(8) Uani 1 1 d .
O13 O 0.0090(7) 0.6925(12) 0.5651(9) 0.216(9) Uani 1 1 d .
C41 C -0.0624(13) 0.734(2) 0.5259(10) 0.187(15) Uani 1 1 d .
OW1 O 0.0000 0.805(3) 0.2500 0.164(17) Uani 0.50 2 d SP
S6 S 0.1822(7) 1.0350(16) 0.1033(9) 0.488(17) Uani 0.70 1 d PDU
O14 O 0.1508(12) 1.048(5) 0.1245(18) 0.336(12) Uani 0.35 1 d PDU
O15 O 0.203(2) 1.103(3) 0.0918(17) 0.336(12) Uani 0.35 1 d PDU
O16 O 0.2084(19) 0.967(3) 0.1280(17) 0.336(12) Uani 0.35 1 d PDU
C42 C 0.1559(9) 0.989(2) 0.0368(10) 0.500(18) Uani 0.70 1 d PDU
F4 F 0.1175(10) 1.020(4) 0.0201(18) 0.498(18) Uani 0.35 1 d PDU
F5 F 0.158(2) 0.905(2) 0.0432(19) 0.498(18) Uani 0.35 1 d PDU
F6 F 0.1785(16) 1.014(4) 0.0053(14) 0.498(18) Uani 0.35 1 d PDU
O17 O 0.177(2) 0.974(3) 0.1369(13) 0.336(12) Uani 0.35 1 d PDU
O18 O 0.1608(19) 1.110(3) 0.102(2) 0.336(12) Uani 0.35 1 d PDU
O19 O 0.2218(9) 1.047(5) 0.0994(19) 0.336(12) Uani 0.35 1 d PDU
F7 F 0.1325(16) 1.051(3) 0.0076(15) 0.498(18) Uani 0.35 1 d PDU
F8 F 0.1329(18) 0.924(3) 0.0458(19) 0.498(18) Uani 0.35 1 d PDU
F9 F 0.1861(14) 0.962(4) 0.0182(18) 0.498(18) Uani 0.35 1 d PDU
S7 S 0.1885(11) 1.544(3) 0.3092(17) 0.488(17) Uani 0.30 1 d PDU
O20 O 0.1533(13) 1.577(5) 0.271(2) 0.336(12) Uani 0.30 1 d PD
O21 O 0.1883(18) 1.554(4) 0.3619(18) 0.336(12) Uani 0.30 1 d PD
O22 O 0.199(2) 1.461(3) 0.298(3) 0.336(12) Uani 0.30 1 d PD
C43 C 0.2297(13) 1.608(3) 0.304(2) 0.500(18) Uani 0.30 1 d PDU
F10 F 0.228(2) 1.686(3) 0.319(4) 0.498(18) Uani 0.30 1 d PDU
F11 F 0.2665(12) 1.580(5) 0.331(3) 0.498(18) Uani 0.30 1 d PDU
F12 F 0.230(2) 1.615(5) 0.254(3) 0.498(18) Uani 0.30 1 d PDU
OS1 O 0.2059(19) 1.253(4) 0.642(3) 0.31(2) Uani 0.50 1 d PU
CS1 C 0.201(3) 1.294(6) 0.599(4) 0.29(3) Uani 0.50 1 d PU
OS2 O 0.0544(19) 1.263(5) 0.2965(18) 0.34(4) Uani 0.50 1 d PU
CS2 C 0.089(2) 1.237(4) 0.269(2) 0.21(3) Uani 0.50 1 d PU

loop_
_atom_site_aniso_label
_atom_site_aniso_U_11
_atom_site_aniso_U_22
_atom_site_aniso_U_33
_atom_site_aniso_U_23
_atom_site_aniso_U_13
_atom_site_aniso_U_12
Pt1 0.0804(4) 0.1067(6) 0.0566(3) 0.0206(3) -0.0028(3) -0.0087(4)
Pt2 0.0660(4) 0.1143(6) 0.0725(4) 0.0266(4) -0.0017(3) -0.0144(4)
Cu 0.0657(11) 0.0931(15) 0.0519(9) -0.0083(9) 0.0009(8) 0.0032(10)
S1 0.101(3) 0.098(3) 0.065(2) 0.006(2) 0.000(2) 0.011(3)
S2 0.083(3) 0.125(4) 0.051(2) 0.006(2) 0.0032(19) -0.005(3)
S3 0.080(3) 0.105(4) 0.078(3) -0.003(2) 0.000(2) -0.014(3)
S4 0.070(3) 0.116(4) 0.076(2) 0.006(2) 0.009(2) 0.001(2)
N1 0.103(10) 0.139(13) 0.047(6) 0.007(7) 0.000(7) -0.005(9)
N2 0.086(10) 0.154(14) 0.078(9) 0.035(9) -0.001(8) 0.030(10)
N3 0.066(9) 0.160(15) 0.077(8) 0.024(9) -0.002(7) -0.031(9)
N4 0.052(8) 0.171(16) 0.127(12) 0.039(11) -0.015(8) 0.003(9)
N5 0.051(7) 0.113(11) 0.061(7) 0.003(7) -0.009(6) -0.005(7)
O1 0.093(7) 0.088(8) 0.049(5) -0.011(6) 0.003(5) 0.007(6)
O2 0.095(8) 0.108(9) 0.057(6) 0.008(6) 0.025(5) 0.020(7)
O3 0.126(10) 0.091(9) 0.066(7) -0.019(6) -0.001(6) -0.008(8)
O4 0.093(8) 0.121(9) 0.076(7) 0.015(6) 0.023(6) 0.036(7)
O5 0.070(7) 0.097(9) 0.083(7) -0.008(6) 0.019(6) 0.009(7)
O6 0.087(7) 0.112(9) 0.054(6) -0.014(6) 0.021(5) -0.012(7)
O7 0.097(9) 0.071(9) 0.122(10) -0.011(7) 0.012(7) -0.005(7)
O8 0.099(8) 0.124(10) 0.075(7) -0.018(7) 0.031(7) -0.017(7)
C1 0.101(12) 0.080(11) 0.053(8) 0.015(8) -0.003(8) 0.000(9)
C2 0.058(9) 0.074(11) 0.060(9) -0.002(8) 0.008(7) 0.004(8)
C3 0.082(11) 0.081(13) 0.060(10) 0.002(9) 0.004(8) 0.001(10)
C4 0.067(10) 0.148(17) 0.038(8) -0.016(10) 0.020(8) -0.012(11)
C5 0.17(2) 0.078(14) 0.108(15) 0.022(11) -0.022(15) -0.024(14)
C6 0.099(17) 0.19(3) 0.18(3) 0.10(2) -0.006(17) -0.046(18)
C7 0.14(3) 0.28(5) 0.19(3) 0.02(3) 0.08(3) -0.06(3)
C8 0.088(15) 0.24(3) 0.082(13) 0.041(16) 0.030(11) 0.014(17)
C9 0.106(18) 0.33(4) 0.089(16) -0.02(2) -0.036(13) 0.07(2)
C10 0.12(2) 0.18(3) 0.13(2) 0.013(18) -0.020(17) 0.032(18)
C11 0.088(13) 0.18(2) 0.103(14) 0.050(15) -0.015(11) 0.001(14)
C12 0.16(2) 0.33(3) 0.15(2) -0.02(2) 0.00(2) -0.02(2)
C13 0.11(2) 0.34(5) 0.107(18) 0.01(2) -0.062(15) -0.05(2)
C14 0.124(16) 0.149(19) 0.078(11) 0.008(12) -0.012(11) -0.052(14)
C15 0.078(11) 0.097(13) 0.050(8) 0.016(8) 0.002(7) 0.007(9)
C16 0.054(9) 0.082(11) 0.056(8) 0.012(8) 0.008(7) -0.003(8)
C17 0.061(10) 0.105(14) 0.054(9) 0.010(10) 0.010(8) -0.003(10)
C18 0.054(10) 0.092(15) 0.065(9) -0.006(9) 0.003(7) -0.009(11)
C19 0.126(16) 0.083(14) 0.114(15) 0.021(11) 0.022(13) -0.006(12)
C20 0.19(3) 0.11(2) 0.17(3) 0.076(19) 0.03(2) -0.003(18)
C21 0.15(2) 0.17(2) 0.058(10) 0.016(13) 0.008(11) -0.061(18)
C22 0.107(14) 0.141(19) 0.078(11) 0.049(12) 0.016(10) 0.001(13)
C23 0.097(19) 0.27(4) 0.111(18) -0.02(2) -0.010(14) 0.02(2)
C24 0.074(16) 0.21(3) 0.22(3) -0.03(2) -0.072(19) 0.019(18)
C25 0.072(14) 0.26(3) 0.22(3) 0.07(2) 0.030(16) -0.013(18)
C26 0.09(2) 0.30(4) 0.18(3) 0.01(3) -0.06(2) -0.03(3)
C27 0.12(3) 0.82(14) 0.14(3) -0.12(5) -0.07(2) 0.16(5)
C28 0.118(18) 0.24(3) 0.15(2) 0.01(2) -0.049(15) -0.08(2)
C29 0.070(11) 0.20(2) 0.059(9) 0.021(11) 0.000(8) -0.051(13)
C30 0.080(11) 0.141(17) 0.084(11) 0.027(11) 0.002(9) -0.047(11)
C31 0.066(10) 0.097(12) 0.048(8) 0.005(8) 0.001(7) 0.001(9)
C32 0.082(12) 0.141(18) 0.105(13) 0.062(12) -0.019(10) -0.040(12)
C33 0.072(10) 0.102(14) 0.088(11) 0.036(10) -0.030(9) -0.025(9)
S5 0.165(6) 0.093(4) 0.095(4) 0.000(3) 0.037(4) -0.010(4)
F1 0.207(15) 0.136(12) 0.204(15) -0.063(11) 0.011(12) 0.022(11)
F2 0.203(18) 0.217(19) 0.24(2) -0.020(17) -0.049(16) 0.000(15)
F3 0.36(3) 0.155(14) 0.183(16) 0.043(12) 0.099(16) 0.026(16)
O11 0.32(2) 0.099(11) 0.117(11) -0.014(9) 0.040(13) 0.016(13)
O12 0.32(3) 0.176(16) 0.150(14) 0.020(12) 0.136(17) 0.053(16)
O13 0.194(19) 0.154(17) 0.28(2) 0.029(16) 0.050(18) -0.026(15)
C41 0.27(4) 0.14(3) 0.091(17) -0.001(17) -0.03(2) -0.07(3)
OW1 0.07(2) 0.15(4) 0.21(4) 0.000 -0.03(2) 0.000
S6 0.36(2) 0.52(3) 0.68(4) 0.35(3) 0.30(3) 0.22(2)
O14 0.27(2) 0.46(3) 0.28(3) 0.16(2) 0.08(2) 0.120(19)
O15 0.27(2) 0.46(3) 0.28(3) 0.16(2) 0.08(2) 0.120(19)
O16 0.27(2) 0.46(3) 0.28(3) 0.16(2) 0.08(2) 0.120(19)
C42 0.38(3) 0.53(3) 0.68(4) 0.34(3) 0.30(3) 0.20(2)
F4 0.38(2) 0.53(3) 0.68(4) 0.34(3) 0.30(3) 0.20(2)
F5 0.38(2) 0.53(3) 0.68(4) 0.34(3) 0.30(3) 0.20(2)
F6 0.38(2) 0.53(3) 0.68(4) 0.34(3) 0.30(3) 0.20(2)
O17 0.27(2) 0.46(3) 0.28(3) 0.16(2) 0.08(2) 0.120(19)
O18 0.27(2) 0.46(3) 0.28(3) 0.16(2) 0.08(2) 0.120(19)
O19 0.27(2) 0.46(3) 0.28(3) 0.16(2) 0.08(2) 0.120(19)
F7 0.38(2) 0.53(3) 0.68(4) 0.34(3) 0.30(3) 0.20(2)
F8 0.38(2) 0.53(3) 0.68(4) 0.34(3) 0.30(3) 0.20(2)
F9 0.38(2) 0.53(3) 0.68(4) 0.34(3) 0.30(3) 0.20(2)
S7 0.36(2) 0.52(3) 0.68(4) 0.35(3) 0.30(3) 0.22(2)
O20 0.27(2) 0.46(3) 0.28(3) 0.16(2) 0.08(2) 0.120(19)
O21 0.27(2) 0.46(3) 0.28(3) 0.16(2) 0.08(2) 0.120(19)
O22 0.27(2) 0.46(3) 0.28(3) 0.16(2) 0.08(2) 0.120(19)
C43 0.38(3) 0.53(3) 0.68(4) 0.34(3) 0.30(3) 0.20(2)
F10 0.38(2) 0.53(3) 0.68(4) 0.34(3) 0.30(3) 0.20(2)
F11 0.38(2) 0.53(3) 0.68(4) 0.34(3) 0.30(3) 0.20(2)
F12 0.38(2) 0.53(3) 0.68(4) 0.34(3) 0.30(3) 0.20(2)
OS1 0.31(3) 0.32(3) 0.30(3) 0.013(19) 0.12(2) 0.002(19)
CS1 0.28(4) 0.28(3) 0.28(3) -0.001(19) 0.08(2) 0.00(2)
OS2 0.38(8) 0.52(10) 0.17(4) 0.06(5) 0.15(5) -0.07(7)
CS2 0.32(8) 0.16(5) 0.14(4) 0.07(4) 0.04(4) 0.04(5)

loop_
_atom_type_symbol
_atom_type_description
_atom_type_scat_dispersion_real
_atom_type_scat_dispersion_imag
_atom_type_scat_source
Pt Pt -1.7033 8.3905 'International Tables Vol C Tables 4.2.6.8 and 6.1.1.4'
Cu Cu 0.3201 1.2651 'International Tables Vol C Tables 4.2.6.8 and 6.1.1.4'
C C 0.0033 0.0016 'International Tables Vol C Tables 4.2.6.8 and 6.1.1.4'
H H 0.0000 0.0000 'International Tables Vol C Tables 4.2.6.8 and 6.1.1.4'
N N 0.0061 0.0033 'International Tables Vol C Tables 4.2.6.8 and 6.1.1.4'
O O 0.0106 0.0060 'International Tables Vol C Tables 4.2.6.8 and 6.1.1.4'
S S 0.1246 0.1234 'International Tables Vol C Tables 4.2.6.8 and 6.1.1.4'
F F 0.0171 0.0103 'International Tables Vol C Tables 4.2.6.8 and 6.1.1.4'

loop_
_geom_angle_atom_site_label_1
_geom_angle_atom_site_label_2
_geom_angle_atom_site_label_3
_geom_angle
_geom_angle_site_symmetry_3
N2 Pt1 N1 82.3(6) .
N2 Pt1 S1 99.2(4) .
N1 Pt1 S1 176.0(4) .
N2 Pt1 S2 175.3(4) .
N1 Pt1 S2 101.3(4) .
S1 Pt1 S2 76.98(16) .
N4 Pt2 N3 82.9(6) .
N4 Pt2 S3 174.9(5) .
N3 Pt2 S3 101.1(4) .
N4 Pt2 S4 99.0(5) .
N3 Pt2 S4 174.2(4) .
S3 Pt2 S4 76.76(16) .
O2 Cu O1 91.2(4) .
O2 Cu O6 170.2(4) .
O1 Cu O6 87.5(5) .
O2 Cu O5 89.2(5) .
O1 Cu O5 165.8(4) .
O6 Cu O5 89.8(5) .
O2 Cu N5 93.7(5) .
O1 Cu N5 94.2(5) .
O6 Cu N5 96.1(4) .
O5 Cu N5 99.9(5) .
C1 S1 C5 98.8(9) .
C1 S1 Pt1 88.5(5) .
C5 S1 Pt1 105.8(7) .
C8 S2 C1 101.2(10) .
C8 S2 Pt1 108.5(8) .
C1 S2 Pt1 87.4(5) .
C19 S3 C15 101.0(8) .
C19 S3 Pt2 107.0(7) .
C15 S3 Pt2 88.6(5) .
C15 S4 C22 101.5(8) .
C15 S4 Pt2 89.3(5) .
C22 S4 Pt2 108.7(7) .
C9 N1 Pt1 111.3(14) .
C10 N2 Pt1 107.6(14) .
C23 N3 Pt2 110.9(15) .
C24 N4 Pt2 106.6(16) .
C29 N5 C33 121.0(13) .
C29 N5 Cu 119.7(10) .
C33 N5 Cu 119.2(11) .
C3 O1 Cu 129.7(10) .
C4 O2 Cu 128.5(11) .
C18 O5 Cu 131.3(11) .
C17 O6 Cu 128.2(11) .
C2 C1 S1 129.2(13) .
C2 C1 S2 125.9(13) .
S1 C1 S2 104.4(7) .
C1 C2 C3 119.6(15) .
C1 C2 C4 121.1(14) .
C3 C2 C4 119.1(13) .
O3 C3 O1 123.4(15) .
O3 C3 C2 118.2(15) .
O1 C3 C2 118.4(16) .
O4 C4 O2 122.3(18) .
O4 C4 C2 116.6(16) .
O2 C4 C2 121.1(13) .
C6 C5 S1 117.1(15) .
C7 C6 C5 118(2) .
C6 C7 C8 114(3) .
C7 C8 S2 120.4(18) .
C10 C9 N1 114.4(19) .
C10 C9 C14 122(2) .
N1 C9 C14 118(2) .
C9 C10 N2 119(2) .
C9 C10 C11 121(2) .
N2 C10 C11 114(2) .
C12 C11 C10 114(2) .
C13 C12 C11 116(3) .
C12 C13 C14 120(2) .
C9 C14 C13 113(2) .
C16 C15 S4 130.5(13) .
C16 C15 S3 126.1(13) .
S4 C15 S3 102.7(8) .
C15 C16 C18 121.0(15) .
C15 C16 C17 116.2(14) .
C18 C16 C17 122.8(14) .
O8 C17 O6 122.6(17) .
O8 C17 C16 119.9(16) .
O6 C17 C16 117.5(14) .
O7 C18 O5 124.3(17) .
O7 C18 C16 120.6(17) .
O5 C18 C16 115.0(17) .
C20 C19 S3 115.2(14) .
C21 C20 C19 120(2) .
C22 C21 C20 122.8(18) .
C21 C22 S4 117.3(14) .
C24 C23 N3 119(2) .
C24 C23 C28 118(3) .
N3 C23 C28 123(3) .
C23 C24 N4 120(2) .
C23 C24 C25 126(3) .
N4 C24 C25 114(3) .
C24 C25 C26 109(3) .
C27 C26 C25 120(3) .
C26 C27 C28 130(4) .
C27 C28 C23 117(3) .
N5 C29 C30 119.4(15) .
C31 C30 C29 119.7(15) .
C30 C31 C32 118.5(14) .
C30 C31 C31 118.5(19) 7_465
C32 C31 C31 122.9(17) 7_465
C31 C32 C33 119.3(15) .
N5 C33 C32 121.8(15) .
O12 S5 O13 110.3(15) .
O12 S5 O11 113.9(12) .
O13 S5 O11 115.1(14) .
O12 S5 C41 104.3(16) .
O13 S5 C41 104.1(15) .
O11 S5 C41 108.1(12) .
F2 C41 F1 109(4) .
F2 C41 F3 98(2) .
F1 C41 F3 104(3) .
F2 C41 S5 115(2) .
F1 C41 S5 118.9(19) .
F3 C41 S5 110(3) .
O17 S6 O14 64(3) .
O17 S6 O15 152(2) .
O14 S6 O15 119.5(17) .
O17 S6 O18 116.6(17) .
O14 S6 O18 54(3) .
O15 S6 O18 68(3) .
O17 S6 O19 118.4(17) .
O14 S6 O19 155(2) .
O15 S6 O19 46(3) .
O18 S6 O19 113.3(17) .
O17 S6 O16 50(2) .
O14 S6 O16 112.6(16) .
O15 S6 O16 114.1(17) .
O18 S6 O16 156(2) .
O19 S6 O16 70(3) .
O17 S6 C42 102.3(14) .
O14 S6 C42 104.1(14) .
O15 S6 C42 103.1(14) .
O18 S6 C42 102.6(14) .
O19 S6 C42 99.7(13) .
O16 S6 C42 100.4(14) .
O18 O14 S6 63.6(17) .
O18 O14 O17 121(2) .
S6 O14 O17 58.1(14) .
O19 O15 S6 68.4(18) .
O19 O15 O18 124(2) .
S6 O15 O18 56.6(15) .
O17 O16 S6 62.6(15) .
O17 O16 O19 116(2) .
S6 O16 O19 54.5(14) .
F4 C42 F7 37(3) .
F4 C42 F9 141(2) .
F7 C42 F9 114.0(17) .
F4 C42 F5 114.6(18) .
F7 C42 F5 143(2) .
F9 C42 F5 73(3) .
F4 C42 F8 77(3) .
F7 C42 F8 112.4(17) .
F9 C42 F8 112.0(17) .
F5 C42 F8 41(3) .
F4 C42 F6 111.9(17) .
F7 C42 F6 77(3) .
F9 C42 F6 39(3) .
F5 C42 F6 110.5(17) .
F8 C42 F6 143(3) .
F4 C42 S6 107.4(15) .
F7 C42 S6 106.2(15) .
F9 C42 S6 106.2(15) .
F5 C42 S6 106.3(15) .
F8 C42 S6 105.3(14) .
F6 C42 S6 105.6(15) .
F7 F4 C42 72(2) .
F7 F4 F8 122(3) .
C42 F4 F8 52.1(17) .
F8 F5 C42 70(2) .
F8 F5 F9 122(3) .
C42 F5 F9 53.4(16) .
F9 F6 C42 69(2) .
F9 F6 F7 117(3) .
C42 F6 F7 50.8(16) .
O16 O17 S6 67.3(17) .
O16 O17 O14 124(2) .
S6 O17 O14 58.3(15) .
O14 O18 S6 62.3(15) .
O14 O18 O15 116(2) .
S6 O18 O15 55.6(15) .
O15 O19 S6 65.5(17) .
O15 O19 O16 119(2) .
S6 O19 O16 55.8(14) .
F4 F7 C42 71(2) .
F4 F7 F6 120(3) .
C42 F7 F6 51.9(16) .
F5 F8 C42 69(2) .
F5 F8 F4 116(3) .
C42 F8 F4 51.0(16) .
F6 F9 C42 71(2) .
F6 F9 F5 123(3) .
C42 F9 F5 53.5(17) .
O21 S7 O20 113.8(17) .
O21 S7 O22 113.1(17) .
O20 S7 O22 115.0(18) .
O21 S7 C43 105.4(15) .
O20 S7 C43 103.7(14) .
O22 S7 C43 104.5(15) .
F10 C43 F11 105.9(18) .
F10 C43 F12 104.8(18) .
F11 C43 F12 105.5(18) .
F10 C43 S7 113.4(17) .
F11 C43 S7 113.9(17) .
F12 C43 S7 112.6(16) .

loop_
_geom_bond_atom_site_label_1
_geom_bond_atom_site_label_2
_geom_bond_distance
_geom_bond_site_symmetry_2
Pt1 N2 2.032(13) .
Pt1 N1 2.046(12) .
Pt1 S1 2.264(4) .
Pt1 S2 2.280(5) .
Pt2 N4 2.058(14) .
Pt2 N3 2.061(13) .
Pt2 S3 2.263(5) .
Pt2 S4 2.268(4) .
Cu O2 1.925(10) .
Cu O1 1.945(11) .
Cu O6 1.957(10) .
Cu O5 1.962(12) .
Cu N5 2.251(10) .
S1 C1 1.777(17) .
S1 C5 1.83(2) .
S2 C8 1.79(2) .
S2 C1 1.801(15) .
S3 C19 1.805(18) .
S3 C15 1.818(16) .
S4 C15 1.784(16) .
S4 C22 1.799(16) .
N1 C9 1.43(2) .
N2 C10 1.46(3) .
N3 C23 1.37(3) .
N4 C24 1.47(3) .
N5 C29 1.280(18) .
N5 C33 1.307(18) .
O1 C3 1.279(17) .
O2 C4 1.262(18) .
O3 C3 1.222(18) .
O4 C4 1.218(16) .
O5 C18 1.257(18) .
O6 C17 1.262(17) .
O7 C18 1.183(18) .
O8 C17 1.227(17) .
C1 C2 1.313(17) .
C2 C3 1.49(2) .
C2 C4 1.49(2) .
C5 C6 1.59(3) .
C6 C7 1.45(4) .
C7 C8 1.46(3) .
C9 C10 1.31(3) .
C9 C14 1.47(3) .
C10 C11 1.54(3) .
C11 C12 1.505(18) .
C12 C13 1.41(4) .
C13 C14 1.55(3) .
C15 C16 1.312(19) .
C16 C18 1.48(2) .
C16 C17 1.51(2) .
C19 C20 1.51(3) .
C20 C21 1.49(3) .
C21 C22 1.48(3) .
C23 C24 1.32(3) .
C23 C28 1.50(3) .
C24 C25 1.56(3) .
C25 C26 1.62(4) .
C26 C27 1.19(5) .
C27 C28 1.43(4) .
C29 C30 1.46(2) .
C30 C31 1.341(19) .
C31 C32 1.35(2) .
C31 C31 1.51(3) 7_465
C32 C33 1.406(19) .
S5 O12 1.352(16) .
S5 O13 1.38(2) .
S5 O11 1.394(15) .
S5 C41 1.70(4) .
F1 C41 1.29(3) .
F2 C41 1.25(3) .
F3 C41 1.36(3) .
S6 O17 1.381(17) .
S6 O14 1.383(17) .
S6 O15 1.384(17) .
S6 O18 1.400(17) .
S6 O19 1.413(17) .
S6 O16 1.436(17) .
S6 C42 1.871(16) .
O14 O18 1.27(6) .
O14 O17 1.46(5) .
O15 O19 1.10(6) .
O15 O18 1.55(6) .
O16 O17 1.19(6) .
O16 O19 1.63(5) .
C42 F4 1.349(17) .
C42 F7 1.354(17) .
C42 F9 1.357(17) .
C42 F5 1.358(17) .
C42 F8 1.371(17) .
C42 F6 1.374(18) .
F4 F7 0.86(7) .
F4 F8 1.69(6) .
F5 F8 0.95(7) .
F5 F9 1.62(6) .
F6 F9 0.91(7) .
F6 F7 1.70(6) .
S7 O21 1.419(18) .
S7 O20 1.422(17) .
S7 O22 1.423(18) .
S7 C43 1.798(17) .
C43 F10 1.319(18) .
C43 F11 1.321(18) .
C43 F12 1.328(18) .
OS1 CS1 1.28(9) .
OS2 CS2 1.63(8) .
